data_2233649
loop_
_publ_author_name
'Prommon, Pimonrat'
'Promseenong, Pinyada'
'Chainok, Kittipong'

_publ_section_title
;
 Poly[[diaquatetrakis(\m~2~-benzene-1,4-dicarbonitrile-\k^2^<i>N</i>:<i>N</i>')iron(II)]
 bis[tetrachloridoferrate(III)] nitromethane tetrasolvate]
;
_journal_coeditor_code TK5052
_journal_issue 2
_journal_name_full 'Acta Crystallographica Section E'
_journal_page_first m211
_journal_page_last m212
_journal_paper_doi 10.1107/S1600536812002486
_journal_volume 68
_journal_year 2012
_chemical_formula_iupac '[Fe (C8 H4 N2)2 (H2 O)2] [Fe Cl4]2, 4C H3 N O2'
_chemical_formula_moiety 'C16 H12 Fe N4 O2 2+, 2(Cl4 Fe -), 4(C H3 N O2)'
_chemical_formula_sum 'C20 H24 Cl8 Fe3 N8 O10'
_chemical_formula_weight 987.62
_chemical_name_systematic
;
Poly[[diaquatetrakis(\m~2~-benzene-1,4-dicarbonitrile-
\k^2^<i>N</i>:<i>N</i>')iron(II)]
bis[tetrachloroferrate(III)] nitromethane tetrasolvate]
;
_space_group_IT_number 14
_symmetry_cell_setting monoclinic
_symmetry_space_group_name_Hall '-P 2yn'
_symmetry_space_group_name_H-M 'P 1 21/n 1'
_atom_sites_solution_hydrogens geom
_atom_sites_solution_primary direct
_atom_sites_solution_secondary difmap
_cell_angle_alpha 90.00
_cell_angle_beta 102.4660(10)
_cell_angle_gamma 90.00
_cell_formula_units_Z 2
_cell_length_a 12.1307(9)
_cell_length_b 12.1554(9)
_cell_length_c 13.8209(10)
_cell_measurement_reflns_used 3583
_cell_measurement_temperature 100(2)
_cell_measurement_theta_max 27.39
_cell_measurement_theta_min 2.40
_cell_volume 1989.9(3)
_computing_cell_refinement 'SAINT (Bruker, 2002)'
_computing_data_collection 'SMART (Bruker, 2001)'
_computing_data_reduction 'SAINT (Bruker, 2002)'
_computing_molecular_graphics
;
ORTEP-3 for Windows (Farrugia,1997) and DIAMOND (Brandenburg,
2006)
;
_computing_publication_material 'publCIF (Westrip, 2010)'
_computing_structure_refinement 'SHELXL97 (Sheldrick, 2008)'
_computing_structure_solution 'SHELXS97 (Sheldrick, 2008)'
_diffrn_ambient_temperature 100(2)
_diffrn_detector_area_resol_mean 8
_diffrn_measured_fraction_theta_full 0.995
_diffrn_measured_fraction_theta_max 0.911
_diffrn_measurement_device_type 'Bruker SMART APEX CCD area-detector'
_diffrn_measurement_method '\w and \f scans'
_diffrn_radiation_monochromator graphite
_diffrn_radiation_source 'fine-focus sealed tube'
_diffrn_radiation_type MoK\a
_diffrn_radiation_wavelength 0.71073
_diffrn_reflns_av_R_equivalents 0.0301
_diffrn_reflns_limit_h_max 16
_diffrn_reflns_limit_h_min -15
_diffrn_reflns_limit_k_max 15
_diffrn_reflns_limit_k_min -12
_diffrn_reflns_limit_l_max 17
_diffrn_reflns_limit_l_min -17
_diffrn_reflns_number 11573
_diffrn_reflns_theta_full 25.00
_diffrn_reflns_theta_max 28.07
_diffrn_reflns_theta_min 2.03
_exptl_absorpt_coefficient_mu 1.671
_exptl_absorpt_correction_T_max 0.6899
_exptl_absorpt_correction_T_min 0.6612
_exptl_absorpt_correction_type multi-scan
_exptl_absorpt_process_details '(SADABS; Sheldrick, 1996)'
_exptl_crystal_colour yellow
_exptl_crystal_density_diffrn 1.648
_exptl_crystal_density_method 'not measured'
_exptl_crystal_description block
_exptl_crystal_F_000 988
_exptl_crystal_size_max 0.27
_exptl_crystal_size_mid 0.27
_exptl_crystal_size_min 0.24
_refine_diff_density_max 0.756
_refine_diff_density_min -0.504
_refine_ls_extinction_method none
_refine_ls_goodness_of_fit_ref 1.026
_refine_ls_hydrogen_treatment mixed
_refine_ls_matrix_type full
_refine_ls_number_parameters 233
_refine_ls_number_reflns 4397
_refine_ls_number_restraints 3
_refine_ls_restrained_S_all 1.028
_refine_ls_R_factor_all 0.0444
_refine_ls_R_factor_gt 0.0315
_refine_ls_shift/su_max 0.001
_refine_ls_shift/su_mean 0.000
_refine_ls_structure_factor_coef Fsqd
_refine_ls_weighting_details 'calc w=1/[\s^2^(Fo^2^)+(0.0420P)^2^+0.0000P] where P=(Fo^2^+2Fc^2^)/3'
_refine_ls_weighting_scheme calc
_refine_ls_wR_factor_gt 0.0772
_refine_ls_wR_factor_ref 0.0727
_reflns_number_gt 3541
_reflns_number_total 4397
_reflns_threshold_expression I>2sigma(I)
_cod_data_source_file tk5052.cif
_cod_data_source_block I
_cod_original_sg_symbol_H-M 'P 21/n '
_cod_database_code 2233649
_cod_database_fobs_code 2233649

loop_
_space_group_symop_id
_space_group_symop_operation_xyz
1 'x, y, z'
2 '-x+1/2, y+1/2, -z+1/2'
3 '-x, -y, -z'
4 'x-1/2, -y-1/2, z-1/2'

loop_
_atom_site_type_symbol
_atom_site_label
_atom_site_fract_x
_atom_site_fract_y
_atom_site_fract_z
_atom_site_U_iso_or_equiv
_atom_site_adp_type
_atom_site_calc_flag
_atom_site_refinement_flags
_atom_site_occupancy
_atom_site_symmetry_multiplicity
Fe Fe1 0.5000 0.5000 0.5000 0.01056(10) Uani d S 1 2
Cl Cl1 0.31456(5) 0.45491(4) 0.76369(4) 0.02217(13) Uani d . 1 1
O O1 0.52584(13) 0.46637(12) 0.65141(11) 0.0173(3) Uani d D 1 1
N N1 0.74782(15) 0.26095(15) 0.71549(13) 0.0200(4) Uani d . 1 1
C C1 0.7964(2) 0.15057(19) 0.74355(17) 0.0270(5) Uani d . 1 1
H H1A 0.7828 0.1301 0.8086 0.040 Uiso calc R 1 1
H H1B 0.8778 0.1522 0.7465 0.040 Uiso calc R 1 1
H H1C 0.7606 0.0965 0.6941 0.040 Uiso calc R 1 1
H H1 0.576(2) 0.417(2) 0.676(2) 0.052(9) Uiso d D 1 1
Fe Fe2 0.29049(3) 0.29511(2) 0.83208(2) 0.01702(9) Uani d . 1 1
Cl Cl2 0.42489(5) 0.18565(5) 0.80885(4) 0.02811(14) Uani d . 1 1
O O2 0.64553(13) 0.26786(12) 0.68614(12) 0.0259(4) Uani d . 1 1
N N2 0.67018(18) 0.34984(17) 0.93557(15) 0.0297(5) Uani d . 1 1
C C2 0.6206(3) 0.3774(2) 1.0194(2) 0.0437(7) Uani d . 1 1
H H2A 0.6721 0.3550 1.0810 0.066 Uiso calc R 1 1
H H2B 0.5485 0.3388 1.0131 0.066 Uiso calc R 1 1
H H2C 0.6080 0.4570 1.0205 0.066 Uiso calc R 1 1
H H2 0.4716(18) 0.466(2) 0.6803(19) 0.043(9) Uiso d D 1 1
Cl Cl3 0.12062(5) 0.23479(4) 0.76444(4) 0.02225(13) Uani d . 1 1
O O3 0.81115(14) 0.33973(14) 0.72375(13) 0.0318(4) Uani d . 1 1
Cl Cl4 0.30172(5) 0.31921(5) 0.99164(4) 0.02609(14) Uani d . 1 1
O O4 0.6489(2) 0.41206(17) 0.86466(15) 0.0661(7) Uani d . 1 1
O O5 0.72545(17) 0.26586(17) 0.93885(17) 0.0515(6) Uani d . 1 1
N N11 0.49078(14) 0.32436(14) 0.47352(13) 0.0159(4) Uani d . 1 1
C C11 0.49325(17) 0.23044(17) 0.47862(15) 0.0151(4) Uani d . 1 1
C C12 0.49595(17) 0.11201(16) 0.48873(15) 0.0164(4) Uani d . 1 1
C C13 0.48332(19) 0.06644(17) 0.57797(16) 0.0203(5) Uani d . 1 1
H H13 0.4724 0.1125 0.6306 0.024 Uiso calc R 1 1
C C14 0.51318(19) 0.04656(17) 0.41060(16) 0.0200(5) Uani d . 1 1
H H14 0.5224 0.0791 0.3503 0.024 Uiso calc R 1 1
N N21 0.32197(14) 0.50641(13) 0.48775(13) 0.0166(4) Uani d . 1 1
C C21 0.22841(17) 0.50554(16) 0.48975(15) 0.0148(4) Uani d . 1 1
C C22 0.11031(17) 0.50257(16) 0.49328(15) 0.0146(4) Uani d . 1 1
C C23 0.07732(17) 0.42932(16) 0.55939(15) 0.0160(4) Uani d . 1 1
H H23 0.1310 0.3821 0.5994 0.019 Uiso calc R 1 1
C C24 0.03464(17) 0.57343(17) 0.43427(15) 0.0164(4) Uani d . 1 1
H H24 0.0595 0.6230 0.3903 0.020 Uiso calc R 1 1

loop_
_atom_site_aniso_label
_atom_site_aniso_U_11
_atom_site_aniso_U_22
_atom_site_aniso_U_33
_atom_site_aniso_U_12
_atom_site_aniso_U_13
_atom_site_aniso_U_23
Fe1 0.0092(2) 0.00766(19) 0.0156(2) 0.00009(14) 0.00442(15) 0.00041(15)
Cl1 0.0274(3) 0.0176(3) 0.0228(3) -0.0022(2) 0.0083(2) 0.0030(2)
O1 0.0169(8) 0.0178(8) 0.0186(8) 0.0021(6) 0.0067(6) 0.0021(6)
N1 0.0243(11) 0.0234(10) 0.0130(9) 0.0027(8) 0.0053(8) 0.0015(7)
C1 0.0316(14) 0.0252(13) 0.0236(12) 0.0121(10) 0.0046(10) 0.0056(10)
Fe2 0.02082(17) 0.01520(16) 0.01655(17) 0.00175(12) 0.00737(13) 0.00109(12)
Cl2 0.0319(3) 0.0281(3) 0.0275(3) 0.0120(2) 0.0134(3) 0.0028(2)
O2 0.0192(8) 0.0229(8) 0.0328(9) 0.0043(6) -0.0009(7) -0.0019(7)
N2 0.0383(13) 0.0251(11) 0.0270(11) -0.0068(9) 0.0104(9) -0.0065(9)
C2 0.072(2) 0.0264(14) 0.0435(17) 0.0025(13) 0.0369(16) -0.0013(12)
Cl3 0.0246(3) 0.0183(3) 0.0254(3) -0.0026(2) 0.0088(2) -0.0022(2)
O3 0.0274(10) 0.0317(10) 0.0394(10) -0.0080(7) 0.0139(8) -0.0008(8)
Cl4 0.0343(3) 0.0283(3) 0.0175(3) 0.0041(2) 0.0098(2) 0.0008(2)
O4 0.132(2) 0.0412(13) 0.0303(11) -0.0064(13) 0.0280(13) 0.0054(10)
O5 0.0399(12) 0.0445(12) 0.0723(15) 0.0128(9) 0.0172(11) -0.0088(11)
N11 0.0160(9) 0.0117(9) 0.0203(9) -0.0003(6) 0.0046(7) -0.0003(7)
C11 0.0140(10) 0.0146(11) 0.0176(10) -0.0011(8) 0.0055(8) -0.0002(8)
C12 0.0167(10) 0.0095(9) 0.0228(11) -0.0021(8) 0.0041(9) -0.0010(8)
C13 0.0283(12) 0.0125(10) 0.0219(11) -0.0007(8) 0.0097(9) -0.0039(9)
C14 0.0285(12) 0.0131(10) 0.0197(11) -0.0022(9) 0.0081(9) 0.0017(9)
N21 0.0145(9) 0.0137(9) 0.0223(9) -0.0001(7) 0.0058(7) -0.0005(7)
C21 0.0165(11) 0.0118(10) 0.0169(10) 0.0000(8) 0.0053(8) -0.0001(8)
C22 0.0109(9) 0.0154(10) 0.0186(10) -0.0018(7) 0.0054(8) -0.0041(8)
C23 0.0147(10) 0.0149(10) 0.0178(10) 0.0018(8) 0.0018(8) -0.0010(8)
C24 0.0157(10) 0.0151(10) 0.0198(11) -0.0022(8) 0.0071(9) -0.0003(8)

loop_
_atom_type_symbol
_atom_type_description
_atom_type_scat_dispersion_real
_atom_type_scat_dispersion_imag
_atom_type_scat_source
C C 0.0033 0.0016 'International Tables Vol C Tables 4.2.6.8 and 6.1.1.4'
H H 0.0000 0.0000 'International Tables Vol C Tables 4.2.6.8 and 6.1.1.4'
N N 0.0061 0.0033 'International Tables Vol C Tables 4.2.6.8 and 6.1.1.4'
O O 0.0106 0.0060 'International Tables Vol C Tables 4.2.6.8 and 6.1.1.4'
Fe Fe 0.3463 0.8444 'International Tables Vol C Tables 4.2.6.8 and 6.1.1.4'
Cl Cl 0.1484 0.1585 'International Tables Vol C Tables 4.2.6.8 and 6.1.1.4'

loop_
_geom_angle_atom_site_label_1
_geom_angle_atom_site_label_2
_geom_angle_atom_site_label_3
_geom_angle_site_symmetry_1
_geom_angle_site_symmetry_3
_geom_angle
O1 Fe1 O1 . 3_666 180.0
O1 Fe1 N21 . 3_666 89.02(6)
O1 Fe1 N21 3_666 3_666 90.98(6)
O1 Fe1 N21 . . 90.98(6)
O1 Fe1 N21 3_666 . 89.02(6)
N21 Fe1 N21 3_666 . 180.00(9)
O1 Fe1 N11 . . 88.13(6)
O1 Fe1 N11 3_666 . 91.87(6)
N21 Fe1 N11 3_666 . 89.53(6)
N21 Fe1 N11 . . 90.47(6)
O1 Fe1 N11 . 3_666 91.87(6)
O1 Fe1 N11 3_666 3_666 88.13(6)
N21 Fe1 N11 3_666 3_666 90.47(6)
N21 Fe1 N11 . 3_666 89.53(6)
N11 Fe1 N11 . 3_666 180.0
Fe1 O1 H1 . . 118.0(19)
Fe1 O1 H2 . . 120.9(19)
H1 O1 H2 . . 111(2)
O3 N1 O2 . . 123.50(19)
O3 N1 C1 . . 118.69(19)
O2 N1 C1 . . 117.81(18)
N1 C1 H1A . . 109.5
N1 C1 H1B . . 109.5
H1A C1 H1B . . 109.5
N1 C1 H1C . . 109.5
H1A C1 H1C . . 109.5
H1B C1 H1C . . 109.5
Cl2 Fe2 Cl3 . . 113.33(3)
Cl2 Fe2 Cl4 . . 110.02(2)
Cl3 Fe2 Cl4 . . 108.69(2)
Cl2 Fe2 Cl1 . . 107.56(2)
Cl3 Fe2 Cl1 . . 108.07(2)
Cl4 Fe2 Cl1 . . 109.08(2)
O5 N2 O4 . . 124.7(2)
O5 N2 C2 . . 118.9(2)
O4 N2 C2 . . 116.4(2)
N2 C2 H2A . . 109.5
N2 C2 H2B . . 109.5
H2A C2 H2B . . 109.5
N2 C2 H2C . . 109.5
H2A C2 H2C . . 109.5
H2B C2 H2C . . 109.5
C11 N11 Fe1 . . 166.95(17)
N11 C11 C12 . . 177.9(2)
C13 C12 C14 . . 121.59(19)
C13 C12 C11 . . 118.55(19)
C14 C12 C11 . . 119.85(19)
C14 C13 C12 3_656 . 119.4(2)
C14 C13 H13 3_656 . 120.3
C12 C13 H13 . . 120.3
C13 C14 C12 3_656 . 119.0(2)
C13 C14 H14 3_656 . 120.5
C12 C14 H14 . . 120.5
C21 N21 Fe1 . . 173.63(17)
N21 C21 C22 . . 179.0(2)
C24 C22 C23 . . 122.29(19)
C24 C22 C21 . . 119.98(19)
C23 C22 C21 . . 117.71(18)
C24 C23 C22 3_566 . 118.85(19)
C24 C23 H23 3_566 . 120.6
C22 C23 H23 . . 120.6
C23 C24 C22 3_566 . 118.86(19)
C23 C24 H24 3_566 . 120.6
C22 C24 H24 . . 120.6

loop_
_geom_bond_atom_site_label_1
_geom_bond_atom_site_label_2
_geom_bond_site_symmetry_2
_geom_bond_distance
_geom_bond_publ_flag
Fe1 O1 . 2.0884(15) y
Fe1 O1 3_666 2.0884(15) ?
Fe1 N21 3_666 2.1309(17) ?
Fe1 N21 . 2.1309(17) y
Fe1 N11 . 2.1649(17) y
Fe1 N11 3_666 2.1649(17) ?
Cl1 Fe2 . 2.2070(6) y
O1 H1 . 0.872(17) ?
O1 H2 . 0.840(16) ?
N1 O3 . 1.218(2) ?
N1 O2 . 1.222(2) ?
N1 C1 . 1.483(3) ?
C1 H1A . 0.9800 ?
C1 H1B . 0.9800 ?
C1 H1C . 0.9800 ?
Fe2 Cl2 . 2.1811(6) y
Fe2 Cl3 . 2.1968(6) y
Fe2 Cl4 . 2.1996(6) y
N2 O5 . 1.217(3) ?
N2 O4 . 1.221(3) ?
N2 C2 . 1.455(3) ?
C2 H2A . 0.9800 ?
C2 H2B . 0.9800 ?
C2 H2C . 0.9800 ?
N11 C11 . 1.144(3) ?
C11 C12 . 1.446(3) ?
C12 C13 . 1.390(3) ?
C12 C14 . 1.393(3) ?
C13 C14 3_656 1.382(3) ?
C13 H13 . 0.9500 ?
C14 C13 3_656 1.382(3) ?
C14 H14 . 0.9500 ?
N21 C21 . 1.141(3) ?
C21 C22 . 1.444(3) ?
C22 C24 . 1.388(3) ?
C22 C23 . 1.395(3) ?
C23 C24 3_566 1.380(3) ?
C23 H23 . 0.9500 ?
C24 C23 3_566 1.380(3) ?
C24 H24 . 0.9500 ?

loop_
_geom_hbond_atom_site_label_D
_geom_hbond_atom_site_label_H
_geom_hbond_atom_site_label_A
_geom_hbond_distance_DH
_geom_hbond_distance_HA
_geom_hbond_distance_DA
_geom_hbond_angle_DHA
O1 H1 O2 0.872(17) 1.99(2) 2.804(2) 155(3)
O1 H1 O4 0.872(17) 2.57(3) 3.074(3) 118(2)
O1 H2 Cl1 0.840(16) 2.434(17) 3.2731(16) 177(3)

loop_
_geom_torsion_atom_site_label_1
_geom_torsion_atom_site_label_2
_geom_torsion_atom_site_label_3
_geom_torsion_atom_site_label_4
_geom_torsion_site_symmetry_1
_geom_torsion_site_symmetry_4
_geom_torsion
O1 Fe1 N11 C11 . . -10.8(7)
O1 Fe1 N11 C11 3_666 . 169.2(7)
N21 Fe1 N11 C11 3_666 . 78.2(7)
N21 Fe1 N11 C11 . . -101.8(7)
N11 Fe1 N11 C11 3_666 . -43(18)
Fe1 N11 C11 C12 . . 25(7)
N11 C11 C12 C13 . . 2(6)
N11 C11 C12 C14 . . -18E1(10)
C14 C12 C13 C14 . 3_656 -0.6(4)
C11 C12 C13 C14 . 3_656 -179.35(19)
C13 C12 C14 C13 . 3_656 0.6(4)
C11 C12 C14 C13 . 3_656 179.33(19)
O1 Fe1 N21 C21 . . -13.1(15)
O1 Fe1 N21 C21 3_666 . 166.9(15)
N21 Fe1 N21 C21 3_666 . 141(2)
N11 Fe1 N21 C21 . . 75.1(15)
N11 Fe1 N21 C21 3_666 . -104.9(15)
Fe1 N21 C21 C22 . . -35(15)
N21 C21 C22 C24 . . -168(13)
N21 C21 C22 C23 . . 14(14)
C24 C22 C23 C24 . 3_566 0.6(3)
C21 C22 C23 C24 . 3_566 178.61(18)
C23 C22 C24 C23 . 3_566 -0.6(3)
C21 C22 C24 C23 . 3_566 -178.57(18)
